data_4502557
loop_
_publ_author_name
'Lin, Haisheng'
'Maggard, Paul A.'

_publ_section_title
;
 Microporosity, Optical Bandgap Sizes, and Photocatalytic Activity of
 M(I)-Nb(V) (M = Cu, Ag) Oxyfluoride Hybrids
;
_journal_issue 3
_journal_name_full 'Crystal Growth &amp; Design'
_journal_page_first 1323
_journal_paper_doi 10.1021/cg9013625
_journal_volume 10
_journal_year 2010
_chemical_formula_moiety 'C10 H8 Ag N2, F4 Nb O, 2(H2 O)'
_chemical_formula_sum 'C10 H12 Ag F4 N2 Nb O3'
_chemical_formula_weight 485.00
_chemical_name_common Ag(bpy)NbOF4.2H2O
_chemical_name_systematic
; 
 ? 
;
_space_group_IT_number 12
_symmetry_cell_setting monoclinic
_symmetry_space_group_name_Hall '-I 2y'
_symmetry_space_group_name_H-M 'I 1 2/m 1'
_atom_sites_solution_hydrogens geom
_atom_sites_solution_primary direct
_atom_sites_solution_secondary difmap
_audit_creation_method SHELXL-97
_cell_angle_alpha 90.00
_cell_angle_beta 90.021(3)
_cell_angle_gamma 90.00
_cell_formula_units_Z 4
_cell_length_a 3.8103(2)
_cell_length_b 16.7026(10)
_cell_length_c 22.2523(12)
_cell_measurement_reflns_used 4682
_cell_measurement_temperature 173(2)
_cell_measurement_theta_max 27.49
_cell_measurement_theta_min 2.44
_cell_volume 1416.18(14)
_computing_structure_refinement 'SHELXL-97 (Sheldrick, 1997)'
_computing_structure_solution 'SHELXS-97 (Sheldrick, 1990)'
_diffrn_ambient_temperature 173(2)
_diffrn_measured_fraction_theta_full 0.982
_diffrn_measured_fraction_theta_max 0.982
_diffrn_measurement_device_type 'CCD area detector'
_diffrn_measurement_method 'phi and omega scans'
_diffrn_radiation_monochromator graphite
_diffrn_radiation_source 'fine-focus sealed tube'
_diffrn_radiation_type MoK\a
_diffrn_radiation_wavelength 0.71073
_diffrn_reflns_av_R_equivalents 0.0381
_diffrn_reflns_av_sigmaI/netI 0.0259
_diffrn_reflns_limit_h_max 5
_diffrn_reflns_limit_h_min -5
_diffrn_reflns_limit_k_max 22
_diffrn_reflns_limit_k_min -20
_diffrn_reflns_limit_l_max 29
_diffrn_reflns_limit_l_min -29
_diffrn_reflns_number 18358
_diffrn_reflns_theta_full 28.28
_diffrn_reflns_theta_max 28.28
_diffrn_reflns_theta_min 1.83
_diffrn_standards_decay_% 3.5
_diffrn_standards_interval_count 80
_diffrn_standards_interval_time .5
_diffrn_standards_number 3
_exptl_absorpt_coefficient_mu 2.247
_exptl_absorpt_correction_T_max 0.9779
_exptl_absorpt_correction_T_min 0.5333
_exptl_absorpt_correction_type multi-scan
_exptl_absorpt_process_details SADABS
_exptl_crystal_colour colorless
_exptl_crystal_density_diffrn 2.275
_exptl_crystal_density_method 'not measured'
_exptl_crystal_description plate
_exptl_crystal_F_000 936
_exptl_crystal_size_max 0.32
_exptl_crystal_size_mid 0.08
_exptl_crystal_size_min 0.01
_refine_diff_density_max 1.848
_refine_diff_density_min -2.401
_refine_diff_density_rms 0.162
_refine_ls_extinction_method none
_refine_ls_goodness_of_fit_ref 1.064
_refine_ls_hydrogen_treatment constr
_refine_ls_matrix_type full
_refine_ls_number_parameters 112
_refine_ls_number_reflns 1782
_refine_ls_number_restraints 0
_refine_ls_restrained_S_all 1.063
_refine_ls_R_factor_all 0.0706
_refine_ls_R_factor_gt 0.0556
_refine_ls_shift/su_max 0.004
_refine_ls_shift/su_mean 0.001
_refine_ls_structure_factor_coef Fsqd
_refine_ls_weighting_details 'calc w=1/[\s^2^(Fo^2^)+(0.0589P)^2^+0.8137P] where P=(Fo^2^+2Fc^2^)/3'
_refine_ls_weighting_scheme calc
_refine_ls_wR_factor_gt 0.1420
_refine_ls_wR_factor_ref 0.1502
_reflns_number_gt 1430
_reflns_number_total 1782
_reflns_threshold_expression >2sigma(I)
_cod_data_source_file cg9013625_si_002.cif
_cod_data_source_block 4
_cod_original_sg_symbol_H-M I2/m
_cod_database_code 4502557

loop_
_symmetry_equiv_pos_as_xyz
'x, y, z'
'-x, y, -z'
'x+1/2, y+1/2, z+1/2'
'-x+1/2, y+1/2, -z+1/2'
'-x, -y, -z'
'x, -y, z'
'-x+1/2, -y+1/2, -z+1/2'
'x+1/2, -y+1/2, z+1/2'

loop_
_atom_site_label
_atom_site_type_symbol
_atom_site_fract_x
_atom_site_fract_y
_atom_site_fract_z
_atom_site_U_iso_or_equiv
_atom_site_adp_type
_atom_site_occupancy
_atom_site_symmetry_multiplicity
_atom_site_calc_flag
_atom_site_refinement_flags
Nb1 Nb 0.1854(3) 0.0000 0.25741(4) 0.0577(3) Uani 1 2 d S
Ag1 Ag 0.7500 0.2500 0.2500 0.0462(3) Uani 1 2 d S
N1 N 0.6696(15) 0.2512(3) 0.1554(2) 0.0387(12) Uani 1 1 d .
C5 C 0.7297(17) 0.3167(4) 0.1231(2) 0.0378(13) Uani 1 1 d .
H5 H 0.8181 0.3631 0.1427 0.045 Uiso 1 1 calc R
C4 C 0.6673(16) 0.3194(4) 0.0617(2) 0.0331(12) Uani 1 1 d .
H4 H 0.7151 0.3669 0.0396 0.040 Uiso 1 1 calc R
C2 C 0.4707(16) 0.1849(4) 0.0668(2) 0.0356(13) Uani 1 1 d .
H2 H 0.3801 0.1378 0.0486 0.043 Uiso 1 1 calc R
C3 C 0.5356(15) 0.2529(3) 0.0329(2) 0.0298(11) Uani 1 1 d .
C1 C 0.5404(18) 0.1869(4) 0.1277(2) 0.0398(14) Uani 1 1 d .
H1 H 0.4942 0.1404 0.1509 0.048 Uiso 1 1 calc R
F1 F 0.241(3) 0.0000 0.3435(3) 0.086(2) Uani 1 2 d S
F2 F 0.247(2) 0.0000 0.1718(3) 0.081(2) Uani 1 2 d S
F3 F 0.2549(16) 0.1133(3) 0.2580(2) 0.0813(17) Uani 1 1 d .
O1 O -0.268(3) 0.0000 0.2574(5) 0.108(4) Uani 1 2 d S
O1W O 0.058(12) 0.0000 0.0531(11) 0.150(3) Uani 1 2 d S
H1W H -0.1703 0.0000 0.0587 0.2(2) Uiso 1 2 d SR
H2W H 0.0819 0.0000 0.0146 0.2(2) Uiso 1 2 d SR
O2W O 0.254(6) 0.0000 0.4673(6) 0.160(8) Uani 1 2 d S
H3W H 0.0279 0.0000 0.4584 0.2(2) Uiso 1 2 d SR
H4W H 0.3759 0.0000 0.4319 0.2(2) Uiso 1 2 d SR

loop_
_atom_site_aniso_label
_atom_site_aniso_U_11
_atom_site_aniso_U_22
_atom_site_aniso_U_33
_atom_site_aniso_U_23
_atom_site_aniso_U_13
_atom_site_aniso_U_12
Nb1 0.0948(9) 0.0399(5) 0.0384(5) 0.000 0.0057(5) 0.000
Ag1 0.0705(5) 0.0576(5) 0.0106(3) 0.0001(2) -0.0098(2) 0.0115(3)
N1 0.062(3) 0.043(3) 0.0111(19) 0.0007(18) -0.0090(18) 0.005(2)
C5 0.058(4) 0.041(3) 0.014(2) -0.007(2) -0.009(2) 0.000(3)
C4 0.053(3) 0.034(3) 0.013(2) 0.002(2) -0.007(2) -0.002(2)
C2 0.054(4) 0.035(3) 0.018(2) 0.002(2) -0.009(2) -0.004(3)
C3 0.039(3) 0.033(3) 0.017(2) -0.0017(19) -0.0069(19) 0.001(2)
C1 0.064(4) 0.039(3) 0.016(2) 0.005(2) -0.007(2) -0.002(3)
F1 0.153(8) 0.072(5) 0.031(3) 0.000 0.000(4) 0.000
F2 0.136(7) 0.066(5) 0.040(3) 0.000 0.004(4) 0.000
F3 0.144(6) 0.040(3) 0.060(3) -0.001(2) 0.012(3) 0.004(3)
O1 0.070(7) 0.129(11) 0.127(10) 0.000 0.018(7) 0.000
O1W 0.07(2) 0.080(9) 0.31(7) 0.000 0.014(11) 0.000
O2W 0.35(2) 0.067(7) 0.063(7) 0.000 -0.010(11) 0.000

loop_
_atom_type_symbol
_atom_type_description
_atom_type_scat_dispersion_real
_atom_type_scat_dispersion_imag
_atom_type_scat_source
C C 0.0033 0.0016 'International Tables Vol C Tables 4.2.6.8 and 6.1.1.4'
H H 0.0000 0.0000 'International Tables Vol C Tables 4.2.6.8 and 6.1.1.4'
N N 0.0061 0.0033 'International Tables Vol C Tables 4.2.6.8 and 6.1.1.4'
O O 0.0106 0.0060 'International Tables Vol C Tables 4.2.6.8 and 6.1.1.4'
F F 0.0171 0.0103 'International Tables Vol C Tables 4.2.6.8 and 6.1.1.4'
Nb Nb -2.0727 0.6215 'International Tables Vol C Tables 4.2.6.8 and 6.1.1.4'
Ag Ag -0.8971 1.1015 'International Tables Vol C Tables 4.2.6.8 and 6.1.1.4'

loop_
_geom_angle_atom_site_label_1
_geom_angle_atom_site_label_2
_geom_angle_atom_site_label_3
_geom_angle
_geom_angle_site_symmetry_1
_geom_angle_site_symmetry_3
O1 Nb1 F3 97.97(18) . .
O1 Nb1 F3 97.97(18) . 6
F3 Nb1 F3 164.0(4) . 6
O1 Nb1 F2 97.1(5) . .
F3 Nb1 F2 89.44(15) . .
F3 Nb1 F2 89.43(15) 6 .
O1 Nb1 F1 96.3(5) . .
F3 Nb1 F1 88.71(15) . .
F3 Nb1 F1 88.71(15) 6 .
F2 Nb1 F1 166.6(4) . .
O1 Nb1 O1 180.0(7) . 1_655
F3 Nb1 O1 82.03(18) . 1_655
F3 Nb1 O1 82.03(18) 6 1_655
F2 Nb1 O1 82.9(4) . 1_655
F1 Nb1 O1 83.7(4) . 1_655
N1 Ag1 N1 179.999(2) . 7_655
C5 N1 C1 118.5(5) . .
C5 N1 Ag1 121.2(4) . .
C1 N1 Ag1 120.2(4) . .
N1 C5 C4 122.0(5) . .
C3 C4 C5 119.6(5) . .
C3 C2 C1 118.7(5) . .
C4 C3 C2 118.3(5) . .
C4 C3 C3 121.5(3) . 2_655
C2 C3 C3 120.2(3) . 2_655
N1 C1 C2 123.0(5) . .
Nb1 O1 Nb1 180.0(7) . 1_455
N1 C1 H1 118.0 . .
C2 C1 H1 119.2 . .
C1 C2 H2 120.1 . .
C3 C2 H2 120.1 . .
C5 C4 H4 120.2 . .
C3 C4 H4 120.2 . .
N1 C5 H5 118.9 . .
C4 C5 H5 118.9 . .
H1W O1W H2W 104.0 . .

loop_
_geom_bond_atom_site_label_1
_geom_bond_atom_site_label_2
_geom_bond_distance
_geom_bond_site_symmetry_2
Nb1 O1 1.728(10) .
Nb1 F3 1.910(5) .
Nb1 F3 1.910(5) 6
Nb1 F2 1.920(6) .
Nb1 F1 1.928(6) .
Nb1 O1 2.082(10) 1_655
Ag1 N1 2.127(4) .
Ag1 N1 2.127(4) 7_655
N1 C5 1.329(8) .
N1 C1 1.332(8) .
C5 C4 1.389(6) .
C4 C3 1.377(8) .
C2 C3 1.386(8) .
C2 C1 1.381(7) .
C3 C3 1.490(10) 2_655
O1 Nb1 2.082(10) 1_455
C1 H1 0.9500 .
C2 H2 0.9500 .
C4 H4 0.9500 .
C5 H5 0.9500 .
O1W H1W 0.8800 .
O1W H2W 0.8600 .
